data_1530635
loop_
_publ_author_name
'Razmanova, Z.P.'
'Belov, N.V.'
'Rumanova, I.M.'

_publ_section_title
;
 Characteristic features of structure of boron-oxygen radical in Mg B12
 O19 (H2 O)5 = Mg (B3 B3T O7 (O H)5)2
;
_journal_name_full 'Doklady Akademii Nauk SSSR'
_journal_page_first 1112
_journal_page_last 1115
_journal_volume 245
_journal_year 1979
_chemical_formula_sum 'B12 H10 Mg O24'
_chemical_name_systematic 'Mg B12 O19 (H2 O)5'
_space_group_IT_number 14
_symmetry_space_group_name_Hall '-P 2ybc'
_symmetry_space_group_name_H-M 'P 1 21/c 1'
_cell_angle_alpha 90
_cell_angle_beta 102.74
_cell_angle_gamma 90
_cell_formula_units_Z 2
_cell_length_a 11.56
_cell_length_b 8.58
_cell_length_c 8.67
_cell_volume 838.761
_citation_journal_id_ASTM DANKAS
_cod_data_source_file Razmanova_DANKAS_1979_465.cif
_cod_data_source_block H10B12Mg1O24
_cod_original_cell_volume 838.7614
_cod_original_formula_sum 'H10 B12 Mg1 O24'
_cod_database_code 1530635

loop_
_symmetry_equiv_pos_as_xyz
x,y,z
-x,y+1/2,-z+1/2
-x,-y,-z
x,-y-1/2,z-1/2

loop_
_atom_site_label
_atom_site_type_symbol
_atom_site_fract_x
_atom_site_fract_y
_atom_site_fract_z
_atom_site_occupancy
_atom_site_U_iso_or_equiv
O7 O-2 0.1036 0.5025 0.3905 1 0.0
B1 B+3 0.0265 0.599 0.29 1 0.0
O9 O-2 0.4473 0.2921 0.3954 1 0.0
O8 O-2 0.2239 0.4965 0.193 1 0.0
B5 B+3 0.4776 0.248 0.248 1 0.0
O12 O-2 0.4183 -0.1712 0.2791 1 0.0
O4 O-2 0.2353 0.2862 0.3794 1 0.0
B4 B+3 0.354 0.201 0.44 1 0.0
O5 O-2 0.3684 0.1986 0.6124 1 0.0
O11 O-2 0.4865 0.0803 0.2259 1 0.0
O2 O-2 0.1701 0.652 -0.036 1 0.0
O10 O-2 0.3396 0.0475 0.3782 1 0.0
O1 O-2 -0.0762 0.6381 0.3287 1 0.0
Mg1 Mg+2 0.5 0 0 1 0.0
B6 B+3 0.4153 -0.017 0.294 1 0.0
O6 O-2 0.05 0.654 0.152 1 0.0
B3 B+3 0.2161 0.4607 0.3557 1 0.0
O3 O-2 0.3174 0.5366 0.4679 1 0.0
B2 B+3 0.147 0.596 0.099 1 0.0
